data_7102141
loop_
_publ_author_name
'Sevryugina, Yulia'
'Hietsoi, Oleksandr'
'Petrukhina, Marina A.'

_publ_section_title
;
 Tetranuclear copper(I) clusters: impact of bridging carboxylate ligands
 on solid state structure and photoluminescence
;
_journal_coden_ASTM CHCOFS
_journal_issue 37
_journal_name_full
;
 Chemical Communications (Cambridge, United Kingdom)
;
_journal_page_first 3853
_journal_page_last 3855
_journal_paper_doi 10.1039/b707957e
_journal_year 2007
_chemical_formula_moiety
;
[Cu4 (O2 C F3 C6 H2)4]
;
_chemical_formula_sum 'C28 H8 Cu4 F12 O8'
_chemical_formula_weight 954.50
_chemical_melting_point ?
_chemical_name_common tetra-(2,3,4-trifluorobenzoato-O,O')-tetracopper(I,I,I,I)
_chemical_name_systematic
;
tetra-(2,3,4-trifluorobenzoato-O,O')-tetracopper(I,I,I,I)
;
_space_group_IT_number 70
_symmetry_cell_setting orthorhombic
_symmetry_space_group_name_Hall '-F 2uv 2vw'
_symmetry_space_group_name_H-M 'F d d d :2'
_atom_sites_solution_hydrogens difmap
_atom_sites_solution_primary direct
_atom_sites_solution_secondary difmap
_audit_creation_method SHELXL-97
_cell_angle_alpha 90.00
_cell_angle_beta 90.00
_cell_angle_gamma 90.00
_cell_formula_units_Z 8
_cell_length_a 15.7443(19)
_cell_length_b 16.574(2)
_cell_length_c 21.682(3)
_cell_measurement_reflns_used 5327
_cell_measurement_temperature 173(2)
_cell_measurement_theta_max 28.14
_cell_measurement_theta_min 3.09
_cell_volume 5658.1(12)
_computing_cell_refinement 'SMART, SAINT'
_computing_data_collection SMART
_computing_data_reduction SAINT
_computing_molecular_graphics 'SHELXP-01 (Sheldrick, 2001)'
_computing_publication_material 'SHELXCIF-01 (Sheldrick, 2001)'
_computing_structure_refinement 'SHELXL-01 (Sheldrick, 2001)'
_computing_structure_solution 'SHELXS-01 (Sheldrick, 2001)'
_diffrn_ambient_temperature 173(2)
_diffrn_measured_fraction_theta_full 0.974
_diffrn_measured_fraction_theta_max 0.974
_diffrn_measurement_device_type 'Bruker SMART APEX CCD'
_diffrn_measurement_method '0.3 deg wide \w exposures'
_diffrn_radiation_monochromator graphite
_diffrn_radiation_source 'fine-focus sealed tube'
_diffrn_radiation_type MoK\a
_diffrn_radiation_wavelength 0.71073
_diffrn_reflns_av_R_equivalents 0.0454
_diffrn_reflns_av_sigmaI/netI 0.0368
_diffrn_reflns_limit_h_max 20
_diffrn_reflns_limit_h_min -20
_diffrn_reflns_limit_k_max 21
_diffrn_reflns_limit_k_min -21
_diffrn_reflns_limit_l_max 28
_diffrn_reflns_limit_l_min -28
_diffrn_reflns_number 11397
_diffrn_reflns_theta_full 28.21
_diffrn_reflns_theta_max 28.21
_diffrn_reflns_theta_min 2.02
_diffrn_standards_decay_% 0
_diffrn_standards_interval_count na
_diffrn_standards_interval_time na
_diffrn_standards_number 'none (area detector data)'
_exptl_absorpt_coefficient_mu 3.100
_exptl_absorpt_correction_T_max 0.8358
_exptl_absorpt_correction_T_min 0.7468
_exptl_absorpt_correction_type 'multi-scan (SADABS)'
_exptl_crystal_colour colorless
_exptl_crystal_density_diffrn 2.241
_exptl_crystal_density_meas ?
_exptl_crystal_density_method .
_exptl_crystal_description block
_exptl_crystal_F_000 3712
_exptl_crystal_size_max 0.10
_exptl_crystal_size_mid 0.07
_exptl_crystal_size_min 0.06
_refine_diff_density_max 1.164
_refine_diff_density_min -0.453
_refine_diff_density_rms 0.140
_refine_ls_extinction_coef noref
_refine_ls_extinction_method none
_refine_ls_goodness_of_fit_ref 1.015
_refine_ls_hydrogen_treatment refall
_refine_ls_matrix_type full
_refine_ls_number_parameters 127
_refine_ls_number_reflns 1706
_refine_ls_number_restraints 0
_refine_ls_restrained_S_all 1.015
_refine_ls_R_factor_all 0.0542
_refine_ls_R_factor_gt 0.0390
_refine_ls_shift/su_max 0.000
_refine_ls_shift/su_mean 0.000
_refine_ls_structure_factor_coef Fsqd
_refine_ls_weighting_details 'calc w=1/[\s^2^(Fo^2^)+(0.0710P)^2^+1.0464P] where P=(Fo^2^+2Fc^2^)/3'
_refine_ls_weighting_scheme calc
_refine_ls_wR_factor_gt 0.0967
_refine_ls_wR_factor_ref 0.1074
_reflns_number_gt 1313
_reflns_number_total 1706
_reflns_threshold_expression >2sigma(I)
_cod_data_source_file b707957e.txt
_cod_data_source_block '[Cu4(O2C(2,3,4-F)3C6H2)4]_(2)'
_cod_depositor_comments
;
The following automatic conversions were performed:

'_chemical_melting_point' value 'not measured' was changed to '?' -
the value is undefined or not given.

Automatic conversion script
Id: cif_fix_values 1646 2011-03-28 12:23:43Z adriana 
;
_cod_original_sg_symbol_H-M 'F d d d'
_cod_database_code 7102141

loop_
_symmetry_equiv_pos_as_xyz
'x, y, z'
'-x+3/4, -y+3/4, z'
'-x+3/4, y, -z+3/4'
'x, -y+3/4, -z+3/4'
'x, y+1/2, z+1/2'
'-x+3/4, -y+5/4, z+1/2'
'-x+3/4, y+1/2, -z+5/4'
'x, -y+5/4, -z+5/4'
'x+1/2, y, z+1/2'
'-x+5/4, -y+3/4, z+1/2'
'-x+5/4, y, -z+5/4'
'x+1/2, -y+3/4, -z+5/4'
'x+1/2, y+1/2, z'
'-x+5/4, -y+5/4, z'
'-x+5/4, y+1/2, -z+3/4'
'x+1/2, -y+5/4, -z+3/4'
'-x, -y, -z'
'x-3/4, y-3/4, -z'
'x-3/4, -y, z-3/4'
'-x, y-3/4, z-3/4'
'-x, -y+1/2, -z+1/2'
'x-3/4, y-1/4, -z+1/2'
'x-3/4, -y+1/2, z-1/4'
'-x, y-1/4, z-1/4'
'-x+1/2, -y, -z+1/2'
'x-1/4, y-3/4, -z+1/2'
'x-1/4, -y, z-1/4'
'-x+1/2, y-3/4, z-1/4'
'-x+1/2, -y+1/2, -z'
'x-1/4, y-1/4, -z'
'x-1/4, -y+1/2, z-3/4'
'-x+1/2, y-1/4, z-3/4'

loop_
_atom_site_label
_atom_site_type_symbol
_atom_site_fract_x
_atom_site_fract_y
_atom_site_fract_z
_atom_site_U_iso_or_equiv
_atom_site_adp_type
_atom_site_occupancy
_atom_site_symmetry_multiplicity
_atom_site_calc_flag
_atom_site_refinement_flags
Cu1 Cu 0.53203(3) 0.1250 0.1250 0.03673(18) Uani 1 2 d S
Cu2 Cu 0.6250 0.1250 0.02094(2) 0.03591(18) Uani 1 2 d S
O1 O 0.52581(13) 0.01552(11) 0.10732(9) 0.0377(4) Uani 1 1 d .
O2 O 0.59993(13) 0.01610(11) 0.01892(9) 0.0358(4) Uani 1 1 d .
F1 F 0.46772(15) -0.12372(10) 0.14736(10) 0.0622(6) Uani 1 1 d .
F2 F 0.45573(15) -0.28164(11) 0.13094(9) 0.0638(6) Uani 1 1 d .
F3 F 0.53463(12) -0.35516(10) 0.03761(10) 0.0535(5) Uani 1 1 d .
C1 C 0.55935(16) -0.01852(15) 0.06180(12) 0.0316(5) Uani 1 1 d .
C2 C 0.55192(16) -0.10845(15) 0.05643(12) 0.0304(5) Uani 1 1 d .
C3 C 0.50680(19) -0.15519(16) 0.09833(13) 0.0360(6) Uani 1 1 d .
C4 C 0.50113(19) -0.23768(16) 0.09085(13) 0.0387(6) Uani 1 1 d .
C5 C 0.54135(18) -0.27458(16) 0.04285(14) 0.0381(6) Uani 1 1 d .
C6 C 0.5864(2) -0.23059(17) 0.00051(15) 0.0436(7) Uani 1 1 d .
C7 C 0.5906(2) -0.14807(18) 0.00757(14) 0.0389(6) Uani 1 1 d .
H6 H 0.613(2) -0.254(2) -0.0303(16) 0.042(9) Uiso 1 1 d .
H7 H 0.619(2) -0.117(2) -0.0197(17) 0.044(9) Uiso 1 1 d .

loop_
_atom_site_aniso_label
_atom_site_aniso_U_11
_atom_site_aniso_U_22
_atom_site_aniso_U_33
_atom_site_aniso_U_23
_atom_site_aniso_U_13
_atom_site_aniso_U_12
Cu1 0.0420(3) 0.0310(3) 0.0372(3) -0.00804(18) 0.000 0.000
Cu2 0.0454(3) 0.0289(3) 0.0334(3) 0.000 0.000 -0.00498(18)
O1 0.0448(12) 0.0322(10) 0.0363(10) -0.0057(8) 0.0013(9) -0.0002(8)
O2 0.0441(11) 0.0298(9) 0.0336(10) -0.0011(8) -0.0001(8) -0.0046(8)
F1 0.0912(16) 0.0429(10) 0.0526(12) -0.0051(8) 0.0398(12) 0.0002(9)
F2 0.0842(15) 0.0384(10) 0.0688(14) 0.0067(9) 0.0405(11) -0.0051(10)
F3 0.0620(12) 0.0302(8) 0.0683(13) -0.0069(8) 0.0166(10) -0.0058(8)
C1 0.0329(13) 0.0326(13) 0.0293(12) -0.0018(10) -0.0045(10) -0.0010(10)
C2 0.0307(13) 0.0303(13) 0.0301(13) -0.0020(10) -0.0024(10) 0.0003(10)
C3 0.0412(15) 0.0344(14) 0.0323(13) -0.0034(11) 0.0085(12) 0.0016(12)
C4 0.0420(15) 0.0357(14) 0.0382(15) 0.0061(11) 0.0095(12) -0.0015(12)
C5 0.0385(15) 0.0283(13) 0.0474(16) -0.0032(11) 0.0038(12) -0.0037(10)
C6 0.0500(18) 0.0373(15) 0.0434(17) -0.0094(12) 0.0157(14) -0.0042(13)
C7 0.0453(16) 0.0366(14) 0.0348(15) -0.0023(12) 0.0114(13) -0.0066(12)

loop_
_atom_type_symbol
_atom_type_description
_atom_type_scat_dispersion_real
_atom_type_scat_dispersion_imag
_atom_type_scat_source
C C 0.0033 0.0016 'International Tables Vol C Tables 4.2.6.8 and 6.1.1.4'
H H 0.0000 0.0000 'International Tables Vol C Tables 4.2.6.8 and 6.1.1.4'
O O 0.0106 0.0060 'International Tables Vol C Tables 4.2.6.8 and 6.1.1.4'
F F 0.0171 0.0103 'International Tables Vol C Tables 4.2.6.8 and 6.1.1.4'
Cu Cu 0.3201 1.2651 'International Tables Vol C Tables 4.2.6.8 and 6.1.1.4'

loop_
_geom_angle_atom_site_label_1
_geom_angle_atom_site_label_2
_geom_angle_atom_site_label_3
_geom_angle
_geom_angle_site_symmetry_1
_geom_angle_site_symmetry_3
_geom_angle_publ_flag
O1 Cu1 O1 173.95(13) . 8_544 y
O1 Cu1 Cu2 101.64(6) . 11_554 y
O1 Cu1 Cu2 81.70(6) 8_544 11_554 n
O1 Cu1 Cu2 81.70(6) . . y
O1 Cu1 Cu2 101.64(6) 8_544 . n
Cu2 Cu1 Cu2 114.06(2) 11_554 . y
O1 Cu1 Cu1 93.02(6) . 14_545 y
O1 Cu1 Cu1 93.02(6) 8_544 14_545 n
Cu2 Cu1 Cu1 57.028(12) 11_554 14_545 n
Cu2 Cu1 Cu1 57.028(12) . 14_545 y
O2 Cu2 O2 177.29(12) 14_545 . y
O2 Cu2 Cu1 84.47(6) 14_545 14_545 y
O2 Cu2 Cu1 97.82(6) . 14_545 y
O2 Cu2 Cu1 97.82(6) 14_545 . n
O2 Cu2 Cu1 84.47(6) . . y
Cu1 Cu2 Cu1 65.94(2) 14_545 . y
O2 Cu2 Cu2 91.35(6) 14_545 11_554 n
O2 Cu2 Cu2 91.35(6) . 11_554 y
Cu1 Cu2 Cu2 32.972(12) 14_545 11_554 n
Cu1 Cu2 Cu2 32.972(12) . 11_554 y
C1 O1 Cu1 125.45(18) . . n
C1 O2 Cu2 122.23(17) . . n
O1 C1 O2 125.9(3) . . n
O1 C1 C2 118.4(2) . . n
O2 C1 C2 115.7(2) . . n
C7 C2 C3 117.4(2) . . n
C7 C2 C1 119.7(2) . . n
C3 C2 C1 122.9(2) . . n
F1 C3 C4 116.8(2) . . n
F1 C3 C2 122.6(2) . . n
C4 C3 C2 120.6(2) . . n
F2 C4 C5 119.9(2) . . n
F2 C4 C3 119.8(2) . . n
C5 C4 C3 120.3(2) . . n
F3 C5 C4 118.3(2) . . n
F3 C5 C6 120.8(3) . . n
C4 C5 C6 120.9(3) . . n
C5 C6 C7 118.6(3) . . n
C5 C6 H6 122(2) . . n
C7 C6 H6 120(2) . . n
C6 C7 C2 122.2(3) . . n
C6 C7 H7 121(2) . . n
C2 C7 H7 117(2) . . n

loop_
_geom_bond_atom_site_label_1
_geom_bond_atom_site_label_2
_geom_bond_distance
_geom_bond_site_symmetry_2
_geom_bond_publ_flag
Cu1 O1 1.8573(19) . y
Cu1 O1 1.8573(19) 8_544 n
Cu1 Cu2 2.6895(6) 11_554 y
Cu1 Cu2 2.6895(6) . n
Cu1 Cu1 2.9274(11) 14_545 y
Cu2 O2 1.8482(18) 14_545 y
Cu2 O2 1.8482(18) . n
Cu2 Cu1 2.6895(6) 14_545 y
Cu2 Cu2 4.5127(11) 11_554 y
O1 C1 1.254(3) . n
O2 C1 1.266(3) . n
F1 C3 1.334(3) . n
F2 C4 1.341(3) . n
F3 C5 1.345(3) . n
C1 C2 1.500(4) . n
C2 C7 1.388(4) . n
C2 C3 1.389(4) . n
C3 C4 1.380(4) . n
C4 C5 1.363(4) . n
C5 C6 1.370(4) . n
C6 C7 1.378(4) . n
C6 H6 0.88(3) . n
C7 H7 0.91(4) . n
